data_1514993
loop_
_publ_author_name
'Tsay, Charlene'
'Peters, Jonas C.'

_publ_section_title
;
 Thermally stable N2 and H2 adducts of cationic nickel(ii)
;
_journal_issue 4
_journal_name_full 'Chemical Science'
_journal_page_first 1313
_journal_paper_doi 10.1039/c2sc01033j
_journal_volume 3
_journal_year 2012
_chemical_formula_moiety 'C38 H57 N Ni P3 Si, C32 H12 B F24'
_chemical_formula_sum 'C70 H69 B F24 N Ni P3 Si'
_chemical_formula_weight 1570.78
_chemical_melting_point ?
_chemical_name_common {[SiP(iPr)3]Ni-NCMe}{BArF}
_chemical_name_systematic
;
?
;
_space_group_IT_number 14
_symmetry_cell_setting monoclinic
_symmetry_space_group_name_Hall '-P 2ybc'
_symmetry_space_group_name_H-M 'P 1 21/c 1'
_atom_sites_solution_hydrogens geom
_atom_sites_solution_primary direct
_atom_sites_solution_secondary difmap
_audit_creation_method SHELXL-97
_cell_angle_alpha 90.00
_cell_angle_beta 96.7790(10)
_cell_angle_gamma 90.00
_cell_formula_units_Z 4
_cell_length_a 12.8286(8)
_cell_length_b 14.9103(10)
_cell_length_c 38.095(3)
_cell_measurement_reflns_used 9880
_cell_measurement_temperature 100(2)
_cell_measurement_theta_max 30.20
_cell_measurement_theta_min 2.21
_cell_volume 7235.8(9)
_computing_cell_refinement 'SAINT 7.46A (Bruker-AXS, 2008)'
_computing_data_collection 'APEX2 3.0 (Bruker-AXS, 2008)'
_computing_data_reduction 'SAINT 7.46A (Bruker-AXS, 2008)'
_computing_molecular_graphics 'Bruker SHELXTL'
_computing_publication_material 'Bruker SHELXTL'
_computing_structure_refinement 'SHELXL-97 (Sheldrick, 1997)'
_computing_structure_solution 'SHELXS-97 (Sheldrick, 1990)'
_diffrn_ambient_temperature 100(2)
_diffrn_detector_area_resol_mean 8.3
_diffrn_measured_fraction_theta_full 0.997
_diffrn_measured_fraction_theta_max 0.997
_diffrn_measurement_device_type 'Bruker Smart APEX CCD'
_diffrn_measurement_method 'omega and phi scans'
_diffrn_radiation_monochromator graphite
_diffrn_radiation_source 'fine-focus sealed tube'
_diffrn_radiation_type MoK\a
_diffrn_radiation_wavelength 0.71073
_diffrn_reflns_av_R_equivalents 0.0664
_diffrn_reflns_av_sigmaI/netI 0.0384
_diffrn_reflns_limit_h_max 18
_diffrn_reflns_limit_h_min -18
_diffrn_reflns_limit_k_max 21
_diffrn_reflns_limit_k_min -21
_diffrn_reflns_limit_l_max 53
_diffrn_reflns_limit_l_min -53
_diffrn_reflns_number 198282
_diffrn_reflns_theta_full 30.54
_diffrn_reflns_theta_max 30.54
_diffrn_reflns_theta_min 1.08
_diffrn_standards_decay_% 0
_diffrn_standards_interval_count 0
_diffrn_standards_interval_time 0
_diffrn_standards_number 0
_exptl_absorpt_coefficient_mu 0.454
_exptl_absorpt_correction_T_max 0.8949
_exptl_absorpt_correction_T_min 0.8047
_exptl_absorpt_correction_type multi-scan
_exptl_absorpt_process_details 'SADABS (Sheldrick, 2008)'
_exptl_crystal_colour orange
_exptl_crystal_density_diffrn 1.442
_exptl_crystal_density_meas ?
_exptl_crystal_density_method 'not measured'
_exptl_crystal_description block
_exptl_crystal_F_000 3216
_exptl_crystal_size_max 0.50
_exptl_crystal_size_mid 0.25
_exptl_crystal_size_min 0.25
_refine_diff_density_max 0.812
_refine_diff_density_min -0.563
_refine_diff_density_rms 0.075
_refine_ls_extinction_method none
_refine_ls_goodness_of_fit_ref 1.026
_refine_ls_hydrogen_treatment constr
_refine_ls_matrix_type full
_refine_ls_number_parameters 943
_refine_ls_number_reflns 22112
_refine_ls_number_restraints 46
_refine_ls_restrained_S_all 1.038
_refine_ls_R_factor_all 0.0708
_refine_ls_R_factor_gt 0.0479
_refine_ls_shift/su_max 0.002
_refine_ls_shift/su_mean 0.000
_refine_ls_structure_factor_coef Fsqd
_refine_ls_weighting_details 'calc w=1/[\s^2^(Fo^2^)+(0.0468P)^2^+7.8725P] where P=(Fo^2^+2Fc^2^)/3'
_refine_ls_weighting_scheme calc
_refine_ls_wR_factor_gt 0.1096
_refine_ls_wR_factor_ref 0.1239
_reflns_number_gt 16620
_reflns_number_total 22112
_reflns_threshold_expression >2sigma(I)
_cod_data_source_file c2sc01033j.txt
_cod_data_source_block 09453
_cod_depositor_comments
;
The following automatic conversions were performed:

'_chemical_melting_point' value 'not measured' was changed to '?' -
the value is undefined or not given.

'_symmetry_cell_setting' value
'Monoclinic' changed to 'monoclinic' according to
/usr/data/users/saulius/automatic-downloads/retrospective/RSC/lib/dictionaries/cif_core.dic
dictionary named 'cif_core.dic' version 2.4.2 from 2011-04-26.

Automatic conversion script
Id: cif_fix_values 2281 2013-09-26 08:29:07Z andrius 

The following automatic conversions were performed:

'_exptl_crystal_density_meas' value 'not measured' was changed to '?'
- the value is perceived as not measured.

Automatic conversion script
Id: cif_fix_values 3008 2015-01-20 13:52:24Z robertas 
;
_cod_original_cell_volume 7235.7(8)
_cod_original_sg_symbol_H-M P2(1)/c
_cod_database_code 1514993

loop_
_symmetry_equiv_pos_as_xyz
'x, y, z'
'-x, y+1/2, -z+1/2'
'-x, -y, -z'
'x, -y-1/2, z-1/2'

loop_
_atom_site_label
_atom_site_type_symbol
_atom_site_fract_x
_atom_site_fract_y
_atom_site_fract_z
_atom_site_U_iso_or_equiv
_atom_site_adp_type
_atom_site_occupancy
_atom_site_symmetry_multiplicity
_atom_site_calc_flag
_atom_site_refinement_flags
_atom_site_disorder_assembly
_atom_site_disorder_group
Ni1 Ni 0.660563(18) 0.371550(16) 0.866983(6) 0.01597(6) Uani 1 1 d . . .
N1 N 0.54393(12) 0.37255(11) 0.82977(4) 0.0194(3) Uani 1 1 d . . .
C1 C 0.47427(15) 0.37163(14) 0.80822(5) 0.0224(4) Uani 1 1 d . . .
C2 C 0.38399(18) 0.36874(17) 0.78099(6) 0.0324(5) Uani 1 1 d . . .
H2A H 0.3894 0.3160 0.7660 0.049 Uiso 1 1 calc R . .
H2B H 0.3828 0.4232 0.7665 0.049 Uiso 1 1 calc R . .
H2C H 0.3192 0.3651 0.7922 0.049 Uiso 1 1 calc R . .
Si1 Si 0.79360(4) 0.37128(3) 0.910303(13) 0.01672(10) Uani 1 1 d . . .
P1 P 0.69631(4) 0.52429(3) 0.867274(13) 0.01846(10) Uani 1 1 d . . .
C11 C 0.75219(15) 0.55571(13) 0.91212(5) 0.0203(4) Uani 1 1 d . . .
C12 C 0.74487(17) 0.64036(14) 0.92747(6) 0.0254(4) Uani 1 1 d . . .
H12 H 0.7085 0.6875 0.9145 0.030 Uiso 1 1 calc R . .
C13 C 0.79116(18) 0.65498(15) 0.96187(6) 0.0299(5) Uani 1 1 d . . .
H13 H 0.7847 0.7119 0.9726 0.036 Uiso 1 1 calc R . .
C14 C 0.84666(18) 0.58709(15) 0.98064(6) 0.0295(4) Uani 1 1 d . . .
H14 H 0.8796 0.5981 1.0039 0.035 Uiso 1 1 calc R . .
C15 C 0.85424(15) 0.50286(14) 0.96544(5) 0.0241(4) Uani 1 1 d . . .
H15 H 0.8923 0.4565 0.9784 0.029 Uiso 1 1 calc R . .
C16 C 0.80612(14) 0.48585(13) 0.93115(5) 0.0193(3) Uani 1 1 d . . .
C111 C 0.58118(16) 0.60004(14) 0.85645(6) 0.0258(4) Uani 1 1 d . . .
H111 H 0.6045 0.6618 0.8640 0.031 Uiso 1 1 calc R . .
C112 C 0.54645(18) 0.60419(16) 0.81644(6) 0.0316(5) Uani 1 1 d . . .
H11A H 0.5247 0.5443 0.8078 0.047 Uiso 1 1 calc R . .
H11B H 0.6051 0.6250 0.8043 0.047 Uiso 1 1 calc R . .
H11C H 0.4874 0.6459 0.8118 0.047 Uiso 1 1 calc R . .
C113 C 0.48927(17) 0.57623(16) 0.87667(7) 0.0323(5) Uani 1 1 d . . .
H11D H 0.4327 0.6200 0.8711 0.048 Uiso 1 1 calc R . .
H11E H 0.5125 0.5772 0.9021 0.048 Uiso 1 1 calc R . .
H11F H 0.4635 0.5162 0.8698 0.048 Uiso 1 1 calc R . .
C121 C 0.79261(16) 0.57816(14) 0.84016(6) 0.0246(4) Uani 1 1 d . . .
H121 H 0.7692 0.5636 0.8148 0.029 Uiso 1 1 calc R . .
C122 C 0.90400(16) 0.54098(15) 0.84883(6) 0.0291(4) Uani 1 1 d . . .
H12A H 0.9504 0.5690 0.8333 0.044 Uiso 1 1 calc R . .
H12B H 0.9032 0.4759 0.8452 0.044 Uiso 1 1 calc R . .
H12C H 0.9297 0.5543 0.8735 0.044 Uiso 1 1 calc R . .
C123 C 0.79798(19) 0.68066(15) 0.84327(7) 0.0326(5) Uani 1 1 d . . .
H12D H 0.8198 0.6974 0.8679 0.049 Uiso 1 1 calc R . .
H12E H 0.7286 0.7062 0.8356 0.049 Uiso 1 1 calc R . .
H12F H 0.8489 0.7038 0.8283 0.049 Uiso 1 1 calc R . .
P2 P 0.57066(4) 0.31147(3) 0.910373(12) 0.01662(9) Uani 1 1 d . . .
C21 C 0.66372(15) 0.25683(13) 0.94380(5) 0.0189(3) Uani 1 1 d . . .
C22 C 0.63861(16) 0.18875(14) 0.96690(5) 0.0237(4) Uani 1 1 d . . .
H22 H 0.5683 0.1681 0.9661 0.028 Uiso 1 1 calc R . .
C23 C 0.71661(17) 0.15167(14) 0.99088(6) 0.0264(4) Uani 1 1 d . . .
H23 H 0.6999 0.1047 1.0061 0.032 Uiso 1 1 calc R . .
C24 C 0.81878(17) 0.18286(14) 0.99270(5) 0.0262(4) Uani 1 1 d . . .
H24 H 0.8715 0.1582 1.0096 0.031 Uiso 1 1 calc R . .
C25 C 0.84466(15) 0.25008(14) 0.97002(5) 0.0221(4) Uani 1 1 d . . .
H25 H 0.9150 0.2710 0.9714 0.026 Uiso 1 1 calc R . .
C26 C 0.76755(15) 0.28728(13) 0.94507(5) 0.0188(3) Uani 1 1 d . . .
C211 C 0.49373(15) 0.38593(13) 0.93760(5) 0.0215(4) Uani 1 1 d . . .
H211 H 0.4436 0.4210 0.9208 0.026 Uiso 1 1 calc R . .
C212 C 0.42844(18) 0.33701(16) 0.96298(6) 0.0303(5) Uani 1 1 d . . .
H21A H 0.4749 0.3007 0.9796 0.045 Uiso 1 1 calc R . .
H21B H 0.3770 0.2980 0.9494 0.045 Uiso 1 1 calc R . .
H21C H 0.3918 0.3811 0.9761 0.045 Uiso 1 1 calc R . .
C213 C 0.56530(16) 0.45364(14) 0.95885(6) 0.0252(4) Uani 1 1 d . . .
H21D H 0.5223 0.4978 0.9696 0.038 Uiso 1 1 calc R . .
H21E H 0.6089 0.4843 0.9431 0.038 Uiso 1 1 calc R . .
H21F H 0.6105 0.4222 0.9774 0.038 Uiso 1 1 calc R . .
C221 C 0.47194(15) 0.22233(13) 0.89669(5) 0.0217(4) Uani 1 1 d . . .
H221 H 0.4501 0.1959 0.9188 0.026 Uiso 1 1 calc R . .
C222 C 0.51670(18) 0.14614(16) 0.87640(7) 0.0349(5) Uani 1 1 d . . .
H22A H 0.4626 0.1004 0.8706 0.052 Uiso 1 1 calc R . .
H22B H 0.5768 0.1194 0.8910 0.052 Uiso 1 1 calc R . .
H22C H 0.5395 0.1696 0.8545 0.052 Uiso 1 1 calc R . .
C223 C 0.37299(16) 0.26001(16) 0.87538(6) 0.0279(4) Uani 1 1 d . . .
H22D H 0.3893 0.2784 0.8519 0.042 Uiso 1 1 calc R . .
H22E H 0.3480 0.3120 0.8877 0.042 Uiso 1 1 calc R . .
H22F H 0.3183 0.2138 0.8728 0.042 Uiso 1 1 calc R . .
P3 P 0.76988(4) 0.27759(3) 0.839619(13) 0.01901(10) Uani 1 1 d . . .
C31 C 0.90521(15) 0.30557(13) 0.85650(5) 0.0203(4) Uani 1 1 d . . .
C32 C 0.99311(16) 0.29204(14) 0.83855(6) 0.0249(4) Uani 1 1 d . . .
H32 H 0.9849 0.2676 0.8154 0.030 Uiso 1 1 calc R . .
C33 C 1.09232(16) 0.31449(15) 0.85477(6) 0.0274(4) Uani 1 1 d . . .
H33 H 1.1518 0.3061 0.8424 0.033 Uiso 1 1 calc R . .
C34 C 1.10541(15) 0.34914(14) 0.88880(6) 0.0256(4) Uani 1 1 d . . .
H34 H 1.1737 0.3632 0.8999 0.031 Uiso 1 1 calc R . .
C35 C 1.01842(15) 0.36319(14) 0.90663(6) 0.0229(4) Uani 1 1 d . . .
H35 H 1.0276 0.3872 0.9299 0.027 Uiso 1 1 calc R . .
C36 C 0.91723(14) 0.34226(13) 0.89063(5) 0.0195(4) Uani 1 1 d . . .
C311 C 0.77230(17) 0.15250(13) 0.84511(6) 0.0243(4) Uani 1 1 d . . .
H311 H 0.6997 0.1302 0.8374 0.029 Uiso 1 1 calc R . .
C312 C 0.79969(18) 0.12497(14) 0.88378(6) 0.0285(4) Uani 1 1 d . . .
H31A H 0.7910 0.0600 0.8860 0.043 Uiso 1 1 calc R . .
H31B H 0.7530 0.1560 0.8984 0.043 Uiso 1 1 calc R . .
H31C H 0.8727 0.1413 0.8917 0.043 Uiso 1 1 calc R . .
C313 C 0.84689(19) 0.10295(16) 0.82286(7) 0.0336(5) Uani 1 1 d . . .
H31D H 0.9194 0.1215 0.8304 0.050 Uiso 1 1 calc R . .
H31E H 0.8284 0.1177 0.7978 0.050 Uiso 1 1 calc R . .
H31F H 0.8404 0.0381 0.8262 0.050 Uiso 1 1 calc R . .
C321 C 0.76269(16) 0.28779(15) 0.79059(5) 0.0253(4) Uani 1 1 d . . .
H321 H 0.8269 0.2585 0.7833 0.030 Uiso 1 1 calc R . .
C322 C 0.76396(19) 0.38566(16) 0.77893(6) 0.0315(5) Uani 1 1 d . . .
H32A H 0.7627 0.3885 0.7532 0.047 Uiso 1 1 calc R . .
H32B H 0.8278 0.4148 0.7902 0.047 Uiso 1 1 calc R . .
H32C H 0.7022 0.4165 0.7859 0.047 Uiso 1 1 calc R . .
C323 C 0.66709(18) 0.23839(17) 0.77168(6) 0.0327(5) Uani 1 1 d . . .
H32D H 0.6027 0.2633 0.7793 0.049 Uiso 1 1 calc R . .
H32E H 0.6720 0.1744 0.7776 0.049 Uiso 1 1 calc R . .
H32F H 0.6656 0.2459 0.7461 0.049 Uiso 1 1 calc R . .
B1 B 0.21956(16) -0.11694(14) 0.86965(5) 0.0178(4) Uani 1 1 d . . .
C411 C 0.16297(15) -0.07408(13) 0.83255(5) 0.0193(3) Uani 1 1 d . . .
C412 C 0.20016(16) 0.00328(13) 0.81752(5) 0.0214(4) Uani 1 1 d . . .
H412 H 0.2635 0.0297 0.8282 0.026 Uiso 1 1 calc R . .
C413 C 0.14743(16) 0.04294(13) 0.78741(5) 0.0218(4) Uani 1 1 d D . .
C414 C 0.19490(19) 0.12346(14) 0.77196(6) 0.0290(4) Uani 1 1 d D . .
F11 F -0.16211(10) -0.04666(9) 0.76087(3) 0.0309(3) Uani 1 1 d D . .
F12 F -0.07330(12) -0.14887(10) 0.73836(4) 0.0396(3) Uani 1 1 d D . .
F13 F -0.12792(11) -0.16880(10) 0.78919(4) 0.0385(3) Uani 1 1 d D . .
C415 C 0.05402(16) 0.00776(13) 0.77135(5) 0.0233(4) Uani 1 1 d . . .
H415 H 0.0182 0.0347 0.7508 0.028 Uiso 1 1 calc R . .
C416 C 0.01395(15) -0.06833(13) 0.78625(5) 0.0209(4) Uani 1 1 d D . .
C417 C -0.08638(17) -0.10821(14) 0.76887(5) 0.0253(4) Uani 1 1 d D . .
F14 F 0.28913(15) 0.10546(12) 0.76195(6) 0.0651(6) Uani 1 1 d D . .
F15 F 0.20812(15) 0.19172(10) 0.79442(4) 0.0496(4) Uani 1 1 d D . .
F16 F 0.13858(16) 0.15387(11) 0.74285(4) 0.0594(5) Uani 1 1 d D . .
C418 C 0.06745(15) -0.10814(13) 0.81606(5) 0.0204(4) Uani 1 1 d . . .
H418 H 0.0385 -0.1601 0.8256 0.025 Uiso 1 1 calc R . .
C421 C 0.16131(14) -0.06654(12) 0.89991(5) 0.0178(3) Uani 1 1 d . . .
C422 C 0.19665(14) 0.01493(13) 0.91512(5) 0.0185(3) Uani 1 1 d . . .
H422 H 0.2617 0.0385 0.9097 0.022 Uiso 1 1 calc R . .
C423 C 0.13981(15) 0.06287(13) 0.93790(5) 0.0191(3) Uani 1 1 d . . .
C424 C 0.18466(16) 0.14844(14) 0.95337(5) 0.0241(4) Uani 1 1 d . . .
F21 F 0.22548(11) 0.19889(9) 0.92933(4) 0.0343(3) Uani 1 1 d . . .
F22 F 0.26107(14) 0.13521(10) 0.97940(4) 0.0531(5) Uani 1 1 d . . .
F23 F 0.11341(12) 0.20128(10) 0.96643(5) 0.0460(4) Uani 1 1 d . . .
C425 C 0.04404(15) 0.03186(13) 0.94646(5) 0.0212(4) Uani 1 1 d . . .
H425 H 0.0051 0.0645 0.9619 0.025 Uiso 1 1 calc R . .
C426 C 0.00734(14) -0.04883(13) 0.93154(5) 0.0199(4) Uani 1 1 d . . .
C427 C -0.09433(16) -0.08691(15) 0.94061(6) 0.0278(4) Uani 1 1 d . . .
F24 F -0.15054(13) -0.02905(12) 0.95681(5) 0.0601(5) Uani 1 1 d . . .
F25 F -0.15637(10) -0.11502(11) 0.91202(4) 0.0428(4) Uani 1 1 d . . .
F26 F -0.07922(12) -0.15808(13) 0.96161(5) 0.0592(5) Uani 1 1 d . . .
C428 C 0.06395(14) -0.09681(13) 0.90898(5) 0.0190(3) Uani 1 1 d . . .
H428 H 0.0362 -0.1518 0.8993 0.023 Uiso 1 1 calc R . .
C431 C 0.34706(14) -0.10367(12) 0.87482(5) 0.0185(3) Uani 1 1 d . A .
C432 C 0.40749(16) -0.10178(13) 0.84649(5) 0.0217(4) Uani 1 1 d . . .
H432 H 0.3728 -0.1017 0.8230 0.026 Uiso 1 1 calc R . .
C433 C 0.51704(16) -0.10001(13) 0.85163(6) 0.0238(4) Uani 1 1 d . . .
C434 C 0.57540(18) -0.09630(16) 0.81996(7) 0.0323(5) Uani 1 1 d . . .
F31 F 0.55959(17) -0.16854(13) 0.79981(5) 0.0674(6) Uani 1 1 d . . .
F32 F 0.55136(17) -0.02578(13) 0.79994(5) 0.0723(7) Uani 1 1 d . . .
F33 F 0.67941(13) -0.09298(16) 0.82801(5) 0.0692(6) Uani 1 1 d . . .
C435 C 0.57114(16) -0.10147(14) 0.88529(6) 0.0264(4) Uani 1 1 d . . .
H435 H 0.6457 -0.1004 0.8888 0.032 Uiso 1 1 calc R . .
C436 C 0.51275(15) -0.10453(14) 0.91375(6) 0.0239(4) Uani 1 1 d . A .
C437 C 0.56918(17) -0.10721(17) 0.95042(6) 0.0315(5) Uani 1 1 d . . .
F34A F 0.65585(19) -0.16028(18) 0.95154(6) 0.0538(6) Uani 0.779(2) 1 d PD A 1
F35A F 0.6100(3) -0.02921(15) 0.96011(7) 0.0702(8) Uani 0.779(2) 1 d PD A 1
F36A F 0.51439(17) -0.1366(3) 0.97382(6) 0.0848(12) Uani 0.779(2) 1 d PD A 1
F34B F 0.5171(7) -0.0550(6) 0.9739(2) 0.0538(6) Uani 0.221(2) 1 d PD A 2
F35B F 0.5765(9) -0.1860(5) 0.9647(2) 0.0702(8) Uani 0.221(2) 1 d PD A 2
F36B F 0.6589(6) -0.0769(10) 0.9563(2) 0.0848(12) Uani 0.221(2) 1 d PD A 2
C438 C 0.40380(15) -0.10498(13) 0.90862(5) 0.0214(4) Uani 1 1 d . . .
H438 H 0.3664 -0.1062 0.9287 0.026 Uiso 1 1 calc R A .
C441 C 0.20595(14) -0.22612(13) 0.87132(5) 0.0183(3) Uani 1 1 d . B .
C442 C 0.20286(14) -0.27960(13) 0.84107(5) 0.0197(4) Uani 1 1 d . . .
H442 H 0.2038 -0.2515 0.8187 0.024 Uiso 1 1 calc R . .
C443 C 0.19838(15) -0.37285(13) 0.84269(5) 0.0204(4) Uani 1 1 d . B .
C444 C 0.19453(17) -0.42567(14) 0.80932(6) 0.0257(4) Uani 1 1 d . . .
F41A F 0.28655(14) -0.43005(16) 0.79688(5) 0.0544(6) Uani 0.901(2) 1 d PD B 1
F42A F 0.13229(18) -0.38673(14) 0.78245(5) 0.0588(6) Uani 0.901(2) 1 d PD B 1
F43A F 0.1581(2) -0.50710(12) 0.81171(5) 0.0654(7) Uani 0.901(2) 1 d PD B 1
F41B F 0.1088(12) -0.4514(12) 0.7990(4) 0.0544(6) Uani 0.099(2) 1 d PD B 2
F42B F 0.2616(13) -0.4993(11) 0.8156(4) 0.0588(6) Uani 0.099(2) 1 d PD B 2
F43B F 0.2200(15) -0.3901(10) 0.7847(4) 0.0654(7) Uani 0.099(2) 1 d PD B 2
C445 C 0.19866(15) -0.41719(13) 0.87476(5) 0.0222(4) Uani 1 1 d . . .
H445 H 0.1947 -0.4807 0.8758 0.027 Uiso 1 1 calc R B .
C446 C 0.20485(15) -0.36535(13) 0.90516(5) 0.0202(4) Uani 1 1 d . B .
C447 C 0.20528(19) -0.41069(14) 0.94037(6) 0.0294(4) Uani 1 1 d . . .
F44 F 0.24397(18) -0.49385(10) 0.94048(4) 0.0611(5) Uani 1 1 d . B .
F45 F 0.10930(15) -0.41969(17) 0.94975(5) 0.0752(7) Uani 1 1 d . B .
F46 F 0.26060(16) -0.36732(10) 0.96636(4) 0.0527(5) Uani 1 1 d . B .
C448 C 0.20778(15) -0.27206(13) 0.90349(5) 0.0205(4) Uani 1 1 d . . .
H448 H 0.2111 -0.2385 0.9248 0.025 Uiso 1 1 calc R B .

loop_
_atom_site_aniso_label
_atom_site_aniso_U_11
_atom_site_aniso_U_22
_atom_site_aniso_U_33
_atom_site_aniso_U_23
_atom_site_aniso_U_13
_atom_site_aniso_U_12
Ni1 0.01543(11) 0.01795(11) 0.01449(11) 0.00069(8) 0.00157(8) -0.00018(8)
N1 0.0198(7) 0.0200(7) 0.0189(8) 0.0016(6) 0.0047(6) 0.0000(6)
C1 0.0222(9) 0.0251(9) 0.0203(9) 0.0011(7) 0.0039(7) -0.0010(7)
C2 0.0288(11) 0.0417(13) 0.0245(11) 0.0012(9) -0.0060(8) -0.0013(9)
Si1 0.0151(2) 0.0192(2) 0.0160(2) 0.00077(18) 0.00183(17) 0.00026(18)
P1 0.0188(2) 0.0181(2) 0.0184(2) 0.00207(17) 0.00159(17) -0.00065(17)
C11 0.0190(8) 0.0210(9) 0.0210(9) -0.0006(7) 0.0032(7) -0.0035(7)
C12 0.0300(10) 0.0211(9) 0.0254(10) -0.0002(8) 0.0046(8) -0.0037(8)
C13 0.0375(12) 0.0236(10) 0.0290(11) -0.0070(8) 0.0063(9) -0.0071(9)
C14 0.0350(11) 0.0307(11) 0.0221(10) -0.0066(8) 0.0007(8) -0.0084(9)
C15 0.0218(9) 0.0286(10) 0.0212(9) 0.0000(8) 0.0000(7) -0.0028(8)
C16 0.0177(8) 0.0217(9) 0.0190(9) -0.0002(7) 0.0039(7) -0.0031(7)
C111 0.0255(10) 0.0213(9) 0.0301(11) 0.0042(8) 0.0008(8) 0.0016(8)
C112 0.0321(11) 0.0291(11) 0.0315(12) 0.0086(9) -0.0047(9) 0.0010(9)
C113 0.0241(10) 0.0331(11) 0.0400(13) 0.0071(10) 0.0057(9) 0.0048(9)
C121 0.0270(10) 0.0227(9) 0.0245(10) 0.0054(8) 0.0049(8) -0.0031(8)
C122 0.0250(10) 0.0301(11) 0.0334(12) 0.0083(9) 0.0079(8) -0.0025(8)
C123 0.0385(12) 0.0242(10) 0.0363(12) 0.0072(9) 0.0096(10) -0.0055(9)
P2 0.0158(2) 0.0186(2) 0.0157(2) 0.00067(17) 0.00281(16) -0.00060(17)
C21 0.0212(8) 0.0203(8) 0.0150(8) 0.0005(7) 0.0017(7) 0.0016(7)
C22 0.0261(9) 0.0238(9) 0.0215(9) 0.0038(7) 0.0045(7) -0.0032(8)
C23 0.0341(11) 0.0253(10) 0.0199(9) 0.0067(8) 0.0038(8) 0.0013(8)
C24 0.0294(10) 0.0290(10) 0.0193(9) 0.0051(8) -0.0008(8) 0.0049(8)
C25 0.0212(9) 0.0258(9) 0.0189(9) 0.0007(7) 0.0010(7) 0.0027(7)
C26 0.0205(8) 0.0207(9) 0.0155(8) -0.0005(7) 0.0031(7) 0.0016(7)
C211 0.0201(8) 0.0241(9) 0.0214(9) -0.0005(7) 0.0066(7) 0.0000(7)
C212 0.0318(11) 0.0312(11) 0.0307(11) -0.0035(9) 0.0160(9) -0.0070(9)
C213 0.0274(10) 0.0273(10) 0.0223(10) -0.0042(8) 0.0086(8) -0.0025(8)
C221 0.0193(8) 0.0236(9) 0.0225(9) -0.0008(7) 0.0040(7) -0.0029(7)
C222 0.0258(10) 0.0324(12) 0.0470(14) -0.0165(10) 0.0066(10) -0.0060(9)
C223 0.0196(9) 0.0385(12) 0.0253(10) 0.0035(9) 0.0007(8) -0.0035(8)
P3 0.0188(2) 0.0215(2) 0.0172(2) -0.00141(18) 0.00430(17) 0.00070(18)
C31 0.0187(8) 0.0189(8) 0.0236(9) 0.0029(7) 0.0041(7) 0.0019(7)
C32 0.0237(9) 0.0265(10) 0.0259(10) 0.0008(8) 0.0084(8) 0.0024(8)
C33 0.0190(9) 0.0283(10) 0.0366(12) 0.0031(9) 0.0101(8) 0.0031(8)
C34 0.0168(8) 0.0265(10) 0.0337(11) 0.0047(8) 0.0034(8) 0.0016(7)
C35 0.0195(9) 0.0253(9) 0.0237(10) 0.0031(8) 0.0019(7) 0.0002(7)
C36 0.0179(8) 0.0200(8) 0.0211(9) 0.0034(7) 0.0037(7) 0.0001(7)
C311 0.0269(10) 0.0212(9) 0.0258(10) -0.0034(7) 0.0075(8) 0.0006(8)
C312 0.0336(11) 0.0230(10) 0.0294(11) 0.0011(8) 0.0059(9) 0.0042(8)
C313 0.0379(12) 0.0275(11) 0.0380(13) -0.0059(9) 0.0147(10) 0.0051(9)
C321 0.0261(10) 0.0311(10) 0.0194(9) -0.0025(8) 0.0057(7) 0.0004(8)
C322 0.0392(12) 0.0371(12) 0.0186(10) 0.0032(8) 0.0052(8) -0.0032(10)
C323 0.0329(11) 0.0423(13) 0.0229(10) -0.0092(9) 0.0028(9) 0.0000(10)
B1 0.0190(9) 0.0190(9) 0.0154(9) 0.0008(7) 0.0026(7) -0.0014(7)
C411 0.0229(9) 0.0196(8) 0.0157(8) -0.0004(7) 0.0030(7) 0.0010(7)
C412 0.0258(9) 0.0196(9) 0.0191(9) -0.0023(7) 0.0039(7) -0.0011(7)
C413 0.0308(10) 0.0170(8) 0.0185(9) 0.0002(7) 0.0060(7) 0.0005(7)
C414 0.0414(12) 0.0220(10) 0.0239(10) 0.0045(8) 0.0055(9) -0.0013(9)
F11 0.0287(6) 0.0322(7) 0.0298(7) 0.0008(5) -0.0054(5) 0.0030(5)
F12 0.0438(8) 0.0437(8) 0.0300(7) -0.0175(6) -0.0015(6) 0.0014(6)
F13 0.0377(7) 0.0396(8) 0.0347(7) 0.0143(6) -0.0103(6) -0.0136(6)
C415 0.0319(10) 0.0213(9) 0.0162(9) 0.0024(7) 0.0006(7) 0.0033(8)
C416 0.0243(9) 0.0226(9) 0.0155(8) -0.0002(7) 0.0014(7) 0.0005(7)
C417 0.0321(10) 0.0239(9) 0.0185(9) 0.0015(7) -0.0022(8) -0.0015(8)
F14 0.0644(11) 0.0443(9) 0.0961(15) 0.0230(10) 0.0487(11) 0.0010(8)
F15 0.0871(13) 0.0266(7) 0.0360(8) -0.0057(6) 0.0112(8) -0.0208(8)
F16 0.0914(14) 0.0419(9) 0.0391(9) 0.0219(7) -0.0166(9) -0.0252(9)
C418 0.0259(9) 0.0200(8) 0.0153(8) 0.0015(7) 0.0022(7) -0.0007(7)
C421 0.0177(8) 0.0202(8) 0.0150(8) 0.0025(7) 0.0004(6) -0.0009(7)
C422 0.0169(8) 0.0213(9) 0.0174(8) 0.0016(7) 0.0026(6) -0.0023(7)
C423 0.0228(9) 0.0195(8) 0.0148(8) 0.0002(7) 0.0013(7) -0.0026(7)
C424 0.0284(10) 0.0243(9) 0.0197(9) -0.0031(7) 0.0038(8) -0.0046(8)
F21 0.0469(8) 0.0244(6) 0.0338(7) -0.0018(5) 0.0136(6) -0.0125(6)
F22 0.0677(11) 0.0363(8) 0.0457(9) -0.0015(7) -0.0333(8) -0.0089(7)
F23 0.0475(9) 0.0350(8) 0.0605(10) -0.0244(7) 0.0276(8) -0.0106(7)
C425 0.0220(9) 0.0228(9) 0.0194(9) 0.0022(7) 0.0051(7) 0.0009(7)
C426 0.0173(8) 0.0221(9) 0.0204(9) 0.0041(7) 0.0029(7) -0.0021(7)
C427 0.0223(9) 0.0285(10) 0.0337(11) 0.0003(9) 0.0084(8) -0.0029(8)
F24 0.0396(8) 0.0555(10) 0.0936(14) -0.0329(10) 0.0438(9) -0.0166(8)
F25 0.0231(6) 0.0599(10) 0.0451(9) -0.0085(7) 0.0027(6) -0.0154(6)
F26 0.0347(8) 0.0685(11) 0.0750(12) 0.0451(10) 0.0087(8) -0.0129(8)
C428 0.0185(8) 0.0197(8) 0.0185(9) 0.0015(7) 0.0005(7) -0.0020(7)
C431 0.0198(8) 0.0174(8) 0.0185(9) -0.0001(7) 0.0035(7) -0.0018(7)
C432 0.0243(9) 0.0199(9) 0.0216(9) -0.0003(7) 0.0054(7) -0.0006(7)
C433 0.0246(9) 0.0208(9) 0.0281(10) 0.0013(8) 0.0116(8) 0.0001(7)
C434 0.0318(11) 0.0307(11) 0.0377(13) 0.0021(9) 0.0177(10) 0.0021(9)
F31 0.0977(15) 0.0584(11) 0.0565(11) -0.0242(9) 0.0519(11) -0.0241(10)
F32 0.0948(15) 0.0669(12) 0.0670(12) 0.0409(10) 0.0583(11) 0.0391(11)
F33 0.0339(8) 0.1205(18) 0.0579(11) 0.0016(11) 0.0252(8) -0.0038(10)
C435 0.0192(9) 0.0258(10) 0.0347(11) 0.0029(8) 0.0058(8) -0.0005(8)
C436 0.0201(9) 0.0251(9) 0.0259(10) 0.0035(8) 0.0009(7) -0.0020(7)
C437 0.0233(10) 0.0389(12) 0.0309(11) 0.0034(9) -0.0027(8) -0.0018(9)
F34A 0.0507(13) 0.0663(15) 0.0400(11) -0.0065(10) -0.0122(9) 0.0278(11)
F35A 0.105(2) 0.0372(12) 0.0563(15) -0.0072(10) -0.0399(15) -0.0088(13)
F36A 0.0292(10) 0.198(4) 0.0256(10) 0.0368(16) -0.0061(8) -0.0320(16)
F34B 0.0507(13) 0.0663(15) 0.0400(11) -0.0065(10) -0.0122(9) 0.0278(11)
F35B 0.105(2) 0.0372(12) 0.0563(15) -0.0072(10) -0.0399(15) -0.0088(13)
F36B 0.0292(10) 0.198(4) 0.0256(10) 0.0368(16) -0.0061(8) -0.0320(16)
C438 0.0198(8) 0.0240(9) 0.0207(9) 0.0016(7) 0.0040(7) -0.0017(7)
C441 0.0171(8) 0.0200(8) 0.0174(8) 0.0003(7) 0.0010(6) -0.0009(7)
C442 0.0188(8) 0.0233(9) 0.0169(9) 0.0004(7) 0.0016(7) -0.0019(7)
C443 0.0189(8) 0.0219(9) 0.0205(9) -0.0041(7) 0.0022(7) -0.0029(7)
C444 0.0272(10) 0.0269(10) 0.0235(10) -0.0053(8) 0.0046(8) -0.0052(8)
F41A 0.0342(9) 0.0846(15) 0.0471(11) -0.0382(10) 0.0156(8) -0.0084(9)
F42A 0.0800(15) 0.0539(12) 0.0342(10) -0.0200(8) -0.0276(9) 0.0214(10)
F43A 0.137(2) 0.0322(9) 0.0333(10) -0.0164(7) 0.0339(11) -0.0428(12)
F41B 0.0342(9) 0.0846(15) 0.0471(11) -0.0382(10) 0.0156(8) -0.0084(9)
F42B 0.0800(15) 0.0539(12) 0.0342(10) -0.0200(8) -0.0276(9) 0.0214(10)
F43B 0.137(2) 0.0322(9) 0.0333(10) -0.0164(7) 0.0339(11) -0.0428(12)
C445 0.0233(9) 0.0197(9) 0.0236(10) -0.0012(7) 0.0025(7) -0.0015(7)
C446 0.0206(8) 0.0212(9) 0.0188(9) 0.0018(7) 0.0017(7) -0.0001(7)
C447 0.0438(13) 0.0225(10) 0.0214(10) 0.0035(8) 0.0021(9) 0.0002(9)
F44 0.1255(17) 0.0258(7) 0.0303(8) 0.0068(6) 0.0024(9) 0.0202(9)
F45 0.0530(11) 0.1227(18) 0.0527(11) 0.0519(12) 0.0179(9) -0.0006(11)
F46 0.0969(14) 0.0355(8) 0.0211(7) 0.0041(6) -0.0121(8) -0.0131(8)
C448 0.0222(9) 0.0208(9) 0.0179(9) -0.0014(7) -0.0004(7) -0.0005(7)

loop_
_atom_type_symbol
_atom_type_description
_atom_type_scat_dispersion_real
_atom_type_scat_dispersion_imag
_atom_type_scat_source
C C 0.0033 0.0016 'International Tables Vol C Tables 4.2.6.8 and 6.1.1.4'
H H 0.0000 0.0000 'International Tables Vol C Tables 4.2.6.8 and 6.1.1.4'
B B 0.0013 0.0007 'International Tables Vol C Tables 4.2.6.8 and 6.1.1.4'
N N 0.0061 0.0033 'International Tables Vol C Tables 4.2.6.8 and 6.1.1.4'
F F 0.0171 0.0103 'International Tables Vol C Tables 4.2.6.8 and 6.1.1.4'
Si Si 0.0817 0.0704 'International Tables Vol C Tables 4.2.6.8 and 6.1.1.4'
P P 0.1023 0.0942 'International Tables Vol C Tables 4.2.6.8 and 6.1.1.4'
Ni Ni 0.3393 1.1124 'International Tables Vol C Tables 4.2.6.8 and 6.1.1.4'

loop_
_geom_angle_atom_site_label_1
_geom_angle_atom_site_label_2
_geom_angle_atom_site_label_3
_geom_angle
N1 Ni1 Si1 179.26(5)
N1 Ni1 P2 96.85(5)
Si1 Ni1 P2 82.68(2)
N1 Ni1 P3 97.58(5)
Si1 Ni1 P3 83.15(2)
P2 Ni1 P3 117.94(2)
N1 Ni1 P1 97.53(5)
Si1 Ni1 P1 82.23(2)
P2 Ni1 P1 119.52(2)
P3 Ni1 P1 117.75(2)
C1 N1 Ni1 178.49(17)
N1 C1 C2 178.7(2)
C26 Si1 C36 110.81(8)
C26 Si1 C16 108.69(8)
C36 Si1 C16 110.03(9)
C26 Si1 Ni1 109.77(6)
C36 Si1 Ni1 108.24(6)
C16 Si1 Ni1 109.28(6)
C11 P1 C111 105.27(10)
C11 P1 C121 101.10(9)
C111 P1 C121 100.03(9)
C11 P1 Ni1 108.07(6)
C111 P1 Ni1 116.21(7)
C121 P1 Ni1 123.92(7)
C12 C11 C16 120.46(18)
C12 C11 P1 125.58(16)
C16 C11 P1 113.96(14)
C13 C12 C11 119.6(2)
C14 C13 C12 120.5(2)
C13 C14 C15 120.1(2)
C14 C15 C16 120.5(2)
C15 C16 C11 118.91(18)
C15 C16 Si1 124.33(15)
C11 C16 Si1 116.31(14)
C113 C111 C112 111.05(18)
C113 C111 P1 112.74(15)
C112 C111 P1 111.87(16)
C122 C121 C123 108.16(18)
C122 C121 P1 112.55(14)
C123 C121 P1 114.18(15)
C21 P2 C221 104.03(9)
C21 P2 C211 102.77(9)
C221 P2 C211 101.05(9)
C21 P2 Ni1 109.35(6)
C221 P2 Ni1 117.17(7)
C211 P2 Ni1 120.43(7)
C26 C21 C22 119.94(17)
C26 C21 P2 114.74(14)
C22 C21 P2 125.31(15)
C23 C22 C21 119.94(19)
C24 C23 C22 120.26(19)
C23 C24 C25 120.36(19)
C24 C25 C26 120.37(19)
C21 C26 C25 119.09(17)
C21 C26 Si1 115.99(14)
C25 C26 Si1 124.79(15)
C213 C211 C212 108.53(17)
C213 C211 P2 111.14(13)
C212 C211 P2 115.36(14)
C222 C221 C223 110.06(18)
C222 C221 P2 112.86(14)
C223 C221 P2 112.31(14)
C31 P3 C321 105.45(9)
C31 P3 C311 100.67(9)
C321 P3 C311 101.00(10)
C31 P3 Ni1 107.71(7)
C321 P3 Ni1 116.14(7)
C311 P3 Ni1 123.65(7)
C32 C31 C36 120.14(18)
C32 C31 P3 125.57(16)
C36 C31 P3 114.29(14)
C33 C32 C31 119.8(2)
C34 C33 C32 120.61(19)
C33 C34 C35 119.84(19)
C34 C35 C36 120.6(2)
C31 C36 C35 118.98(18)
C31 C36 Si1 116.95(14)
C35 C36 Si1 123.76(15)
C312 C311 C313 108.31(18)
C312 C311 P3 111.89(14)
C313 C311 P3 114.75(15)
C322 C321 C323 110.95(19)
C322 C321 P3 111.61(14)
C323 C321 P3 111.90(15)
C421 B1 C431 113.23(15)
C421 B1 C441 111.75(15)
C431 B1 C441 103.00(15)
C421 B1 C411 103.68(15)
C431 B1 C411 113.03(15)
C441 B1 C411 112.46(15)
C412 C411 C418 115.95(17)
C412 C411 B1 122.49(17)
C418 C411 B1 121.24(17)
C413 C412 C411 122.15(18)
C415 C413 C412 120.97(18)
C415 C413 C414 120.09(18)
C412 C413 C414 118.92(19)
F15 C414 F16 106.95(19)
F15 C414 F14 106.7(2)
F16 C414 F14 104.5(2)
F15 C414 C413 112.84(18)
F16 C414 C413 113.26(19)
F14 C414 C413 111.98(18)
C413 C415 C416 118.06(18)
C418 C416 C415 120.70(18)
C418 C416 C417 120.47(18)
C415 C416 C417 118.80(18)
F12 C417 F13 107.18(17)
F12 C417 F11 105.85(16)
F13 C417 F11 105.37(17)
F12 C417 C416 111.96(18)
F13 C417 C416 113.05(16)
F11 C417 C416 112.89(17)
C416 C418 C411 122.14(18)
C422 C421 C428 115.49(17)
C422 C421 B1 122.71(16)
C428 C421 B1 121.30(16)
C423 C422 C421 122.36(17)
C425 C423 C422 121.20(18)
C425 C423 C424 120.21(18)
C422 C423 C424 118.58(17)
F22 C424 F21 106.34(18)
F22 C424 F23 106.59(18)
F21 C424 F23 105.16(17)
F22 C424 C423 112.66(17)
F21 C424 C423 111.96(16)
F23 C424 C423 113.55(17)
C423 C425 C426 117.35(18)
C428 C426 C425 121.55(17)
C428 C426 C427 118.72(18)
C425 C426 C427 119.71(18)
F24 C427 F26 106.8(2)
F24 C427 F25 106.22(19)
F26 C427 F25 105.68(19)
F24 C427 C426 113.41(18)
F26 C427 C426 111.84(18)
F25 C427 C426 112.38(18)
C426 C428 C421 122.05(18)
C432 C431 C438 115.66(17)
C432 C431 B1 123.08(17)
C438 C431 B1 120.79(16)
C433 C432 C431 122.12(19)
C435 C433 C432 121.06(18)
C435 C433 C434 120.28(19)
C432 C433 C434 118.7(2)
F32 C434 F31 107.8(2)
F32 C434 F33 105.3(2)
F31 C434 F33 104.1(2)
F32 C434 C433 113.11(19)
F31 C434 C433 112.38(19)
F33 C434 C433 113.5(2)
C433 C435 C436 117.76(18)
C438 C436 C435 121.13(19)
C438 C436 C437 119.96(19)
C435 C436 C437 118.92(19)
F36B C437 F36A 125.3(4)
F36B C437 F35B 103.6(7)
F36A C437 F35B 54.1(5)
F36B C437 F35A 44.7(6)
F36A C437 F35A 110.0(3)
F35B C437 F35A 132.9(4)
F36B C437 F34A 57.7(7)
F36A C437 F34A 107.1(3)
F35B C437 F34A 55.9(6)
F35A C437 F34A 102.1(2)
F36B C437 F34B 100.6(7)
F36A C437 F34B 53.5(4)
F35B C437 F34B 104.6(6)
F35A C437 F34B 62.3(4)
F34A C437 F34B 138.3(4)
F36B C437 C436 120.0(4)
F36A C437 C436 114.56(19)
F35B C437 C436 114.8(4)
F35A C437 C436 111.9(2)
F34A C437 C436 110.4(2)
F34B C437 C436 111.3(3)
C436 C438 C431 122.27(18)
C442 C441 C448 115.97(17)
C442 C441 B1 121.82(17)
C448 C441 B1 121.89(17)
C443 C442 C441 122.01(18)
C445 C443 C442 121.21(18)
C445 C443 C444 119.66(18)
C442 C443 C444 119.12(18)
F43B C444 F41B 102.7(12)
F43B C444 F43A 128.2(8)
F41B C444 F43A 53.0(9)
F43B C444 F41A 52.0(9)
F41B C444 F41A 134.1(8)
F43A C444 F41A 108.6(2)
F43B C444 F42A 52.3(9)
F41B C444 F42A 56.5(9)
F43A C444 F42A 105.5(2)
F41A C444 F42A 102.8(2)
F43B C444 F42B 105.7(12)
F41B C444 F42B 109.3(11)
F43A C444 F42B 58.4(7)
F41A C444 F42B 57.7(8)
F42A C444 F42B 139.7(6)
F43B C444 C443 117.7(8)
F41B C444 C443 112.8(7)
F43A C444 C443 114.01(18)
F41A C444 C443 112.94(17)
F42A C444 C443 112.07(18)
F42B C444 C443 108.1(6)
C446 C445 C443 117.60(18)
C445 C446 C448 121.15(18)
C445 C446 C447 119.27(18)
C448 C446 C447 119.55(18)
F46 C447 F45 106.4(2)
F46 C447 F44 106.64(19)
F45 C447 F44 105.1(2)
F46 C447 C446 113.27(18)
F45 C447 C446 112.32(19)
F44 C447 C446 112.52(18)
C446 C448 C441 122.02(18)

loop_
_geom_bond_atom_site_label_1
_geom_bond_atom_site_label_2
_geom_bond_distance
Ni1 N1 1.9359(16)
Ni1 Si1 2.2297(6)
Ni1 P2 2.3054(5)
Ni1 P3 2.3154(5)
Ni1 P1 2.3229(6)
N1 C1 1.140(3)
C1 C2 1.461(3)
Si1 C26 1.881(2)
Si1 C36 1.8827(19)
Si1 C16 1.883(2)
P1 C11 1.834(2)
P1 C111 1.866(2)
P1 C121 1.881(2)
C11 C12 1.399(3)
C11 C16 1.404(3)
C12 C13 1.391(3)
C13 C14 1.387(3)
C14 C15 1.391(3)
C15 C16 1.401(3)
C111 C113 1.525(3)
C111 C112 1.538(3)
C121 C122 1.532(3)
C121 C123 1.534(3)
P2 C21 1.8308(19)
P2 C221 1.867(2)
P2 C211 1.877(2)
C21 C26 1.403(3)
C21 C22 1.405(3)
C22 C23 1.388(3)
C23 C24 1.385(3)
C24 C25 1.389(3)
C25 C26 1.403(3)
C211 C213 1.530(3)
C211 C212 1.536(3)
C221 C222 1.524(3)
C221 C223 1.531(3)
P3 C31 1.827(2)
P3 C321 1.865(2)
P3 C311 1.877(2)
C31 C32 1.401(3)
C31 C36 1.402(3)
C32 C33 1.389(3)
C33 C34 1.387(3)
C34 C35 1.389(3)
C35 C36 1.403(3)
C311 C312 1.530(3)
C311 C313 1.540(3)
C321 C322 1.526(3)
C321 C323 1.535(3)
B1 C421 1.630(3)
B1 C431 1.636(3)
B1 C441 1.639(3)
B1 C411 1.640(3)
C411 C412 1.396(3)
C411 C418 1.405(3)
C412 C413 1.393(3)
C413 C415 1.383(3)
C413 C414 1.498(3)
C414 F15 1.327(3)
C414 F16 1.330(3)
C414 F14 1.337(3)
F11 C417 1.345(2)
F12 C417 1.339(2)
F13 C417 1.340(2)
C415 C416 1.394(3)
C416 C418 1.389(3)
C416 C417 1.499(3)
C421 C422 1.398(3)
C421 C428 1.409(3)
C422 C423 1.395(3)
C423 C425 1.387(3)
C423 C424 1.492(3)
C424 F22 1.324(3)
C424 F21 1.339(2)
C424 F23 1.346(2)
C425 C426 1.389(3)
C426 C428 1.387(3)
C426 C427 1.500(3)
C427 F24 1.323(3)
C427 F26 1.329(3)
C427 F25 1.338(3)
C431 C432 1.401(3)
C431 C438 1.403(3)
C432 C433 1.396(3)
C433 C435 1.384(3)
C433 C434 1.494(3)
C434 F32 1.314(3)
C434 F31 1.324(3)
C434 F33 1.334(3)
C435 C436 1.389(3)
C436 C438 1.388(3)
C436 C437 1.496(3)
C437 F36B 1.232(8)
C437 F36A 1.276(3)
C437 F35B 1.293(9)
C437 F35A 1.310(3)
C437 F34A 1.361(3)
C437 F34B 1.412(8)
C441 C442 1.398(3)
C441 C448 1.402(3)
C442 C443 1.393(3)
C443 C445 1.389(3)
C443 C444 1.491(3)
C444 F43B 1.158(16)
C444 F41B 1.187(16)
C444 F43A 1.308(3)
C444 F41A 1.325(3)
C444 F42A 1.353(3)
C444 F42B 1.398(16)
C445 C446 1.387(3)
C446 C448 1.393(3)
C446 C447 1.501(3)
C447 F46 1.318(3)
C447 F45 1.329(3)
C447 F44 1.335(3)
